data_4062007
loop_
_publ_author_name
'Becker, Eva'
'Mereiter, Kurt'
'Puchberger, Michael'
'Schmid, Roland'
'Kirchner, Karl'

_publ_section_title
;
Oxidative Coupling of Alkynes mediated by [RuCp(SbR3)(CH3CN)2]+
(R = Ph, n-Bu):  Metallacyclopentatriene Intermediates and the
Formation of Butadienyl Carbenes
;
_journal_name_full Organometallics
_journal_year 2003
_chemical_formula_moiety 'C41 H36 Ru Sb 1+,  F6 P 1-,  C3 H6 O'
_chemical_formula_sum 'C44 H42 F6 O P Ru Sb'
_chemical_formula_weight 954.57
_chemical_name_common
;
cis-[CpRu(eta3-CH2C(CH2Ph)CH-eta1-C=CH-Ph)(SbPh3)]PF6.(CH3)2CO
;
_space_group_IT_number 14
_symmetry_cell_setting monoclinic
_symmetry_space_group_name_Hall '-P 2yn'
_symmetry_space_group_name_H-M 'P 1 21/n 1'
_cell_angle_alpha 90.00
_cell_angle_beta 99.52(1)
_cell_angle_gamma 90.00
_cell_formula_units_Z 4
_cell_length_a 14.081(6)
_cell_length_b 12.488(5)
_cell_length_c 24.055(9)
_cell_measurement_temperature 297(2)
_cell_volume 4172(3)
_diffrn_ambient_temperature 297(2)
_exptl_crystal_density_diffrn 1.520
_cod_depositor_comments
;
The following automatic conversions were performed:
'_symmetry_cell_setting' value 'Monoclinic' changed to 'monoclinic'
according to '/home/saulius/struct/CIF-dictionaries/cif_core.dic'
dictionary named 'cif_core.dic' version 2.4.1 from 2010-06-29.

Automatic conversion script
Id: cif_fix_enum 1527 2010-12-29 10:47:43Z saulius 
;
_cod_original_sg_symbol_H-M 'P 21/n'
_cod_database_code 4062007

loop_
_symmetry_equiv_pos_as_xyz
'x, y, z'
'-x+1/2, y+1/2, -z+1/2'
'-x, -y, -z'
'x-1/2, -y-1/2, z-1/2'

loop_
_atom_site_label
_atom_site_type_symbol
_atom_site_fract_x
_atom_site_fract_y
_atom_site_fract_z
_atom_site_U_iso_or_equiv
_atom_site_adp_type
_atom_site_occupancy
_atom_site_symmetry_multiplicity
_atom_site_calc_flag
_atom_site_refinement_flags
_atom_site_disorder_assembly
_atom_site_disorder_group
Ru Ru 0.60882(5) 0.52449(6) 0.19632(3) 0.0519(2) Uani 1 1 d . . .
Sb Sb 0.45476(4) 0.60151(5) 0.13721(2) 0.0516(2) Uani 1 1 d . . .
C1 C 0.5190(10) 0.466(2) 0.2559(5) 0.113(5) Uani 1 1 d . . .
H1 H 0.4532 0.4552 0.2452 0.136 Uiso 1 1 calc R . .
C2 C 0.587(2) 0.3920(11) 0.2554(5) 0.122(6) Uani 1 1 d . . .
H2 H 0.5779 0.3209 0.2444 0.146 Uiso 1 1 calc R . .
C3 C 0.6720(11) 0.4405(19) 0.2742(6) 0.108(5) Uani 1 1 d . . .
H3 H 0.7322 0.4083 0.2773 0.129 Uiso 1 1 calc R . .
C4 C 0.6556(12) 0.5444(16) 0.2880(4) 0.098(4) Uani 1 1 d . . .
H4 H 0.7023 0.5932 0.3037 0.118 Uiso 1 1 calc R . .
C5 C 0.5620(14) 0.5638(12) 0.2751(5) 0.099(4) Uani 1 1 d . . .
H5 H 0.5311 0.6288 0.2782 0.119 Uiso 1 1 calc R . .
C6 C 0.6202(6) 0.4492(7) 0.1135(4) 0.061(2) Uani 1 1 d . . .
H6A H 0.5927 0.3783 0.1067 0.073 Uiso 1 1 calc R . .
H6B H 0.6090 0.4956 0.0807 0.073 Uiso 1 1 calc R . .
C7 C 0.7110(6) 0.4554(7) 0.1472(3) 0.058(2) Uani 1 1 d . . .
C8 C 0.7445(6) 0.5583(7) 0.1689(4) 0.058(2) Uani 1 1 d . . .
H8 H 0.8038 0.5637 0.1966 0.070 Uiso 1 1 calc R . .
C9 C 0.6805(6) 0.6455(7) 0.1601(3) 0.050(2) Uani 1 1 d . . .
C10 C 0.6794(6) 0.7437(8) 0.1419(3) 0.059(2) Uani 1 1 d . . .
H10 H 0.6266 0.7849 0.1472 0.071 Uiso 1 1 calc R . .
C11 C 0.7522(7) 0.7974(7) 0.1138(3) 0.060(2) Uani 1 1 d . . .
C12 C 0.7294(8) 0.8926(9) 0.0865(4) 0.088(3) Uani 1 1 d . . .
H12 H 0.6679 0.9211 0.0841 0.105 Uiso 1 1 calc R . .
C13 C 0.7991(12) 0.9463(11) 0.0625(5) 0.115(5) Uani 1 1 d . . .
H13 H 0.7842 1.0129 0.0460 0.138 Uiso 1 1 calc R . .
C14 C 0.8869(12) 0.9051(14) 0.0623(5) 0.119(5) Uani 1 1 d . . .
H14 H 0.9312 0.9408 0.0443 0.143 Uiso 1 1 calc R . .
C15 C 0.9104(9) 0.8088(12) 0.0893(5) 0.104(4) Uani 1 1 d . . .
H15 H 0.9715 0.7800 0.0900 0.125 Uiso 1 1 calc R . .
C16 C 0.8439(8) 0.7546(9) 0.1154(4) 0.079(3) Uani 1 1 d . . .
H16 H 0.8605 0.6902 0.1340 0.095 Uiso 1 1 calc R . .
C17 C 0.7719(7) 0.3570(7) 0.1642(4) 0.072(3) Uani 1 1 d . . .
H17A H 0.8096 0.3669 0.2014 0.087 Uiso 1 1 calc R . .
H17B H 0.7310 0.2948 0.1652 0.087 Uiso 1 1 calc R . .
C18 C 0.8380(8) 0.3407(8) 0.1212(5) 0.078(3) Uani 1 1 d . . .
C19 C 0.9257(9) 0.3943(11) 0.1278(6) 0.124(5) Uani 1 1 d . . .
H19 H 0.9442 0.4377 0.1592 0.149 Uiso 1 1 calc R . .
C20 C 0.9852(10) 0.3836(15) 0.0881(8) 0.169(7) Uani 1 1 d . . .
H20 H 1.0449 0.4173 0.0927 0.202 Uiso 1 1 calc R . .
C21 C 0.9535(16) 0.3206(18) 0.0406(8) 0.179(8) Uani 1 1 d . . .
H21 H 0.9928 0.3144 0.0133 0.215 Uiso 1 1 calc R . .
C22 C 0.8676(14) 0.2681(14) 0.0325(7) 0.152(7) Uani 1 1 d . . .
H22 H 0.8479 0.2260 0.0008 0.182 Uiso 1 1 calc R . .
C23 C 0.8114(10) 0.2805(9) 0.0739(6) 0.107(4) Uani 1 1 d . . .
H23 H 0.7520 0.2461 0.0692 0.128 Uiso 1 1 calc R . .
C24 C 0.3649(6) 0.4834(8) 0.0902(4) 0.059(2) Uani 1 1 d . . .
C25 C 0.3680(7) 0.3806(8) 0.1094(4) 0.069(3) Uani 1 1 d . . .
H25 H 0.4095 0.3617 0.1421 0.082 Uiso 1 1 calc R . .
C26 C 0.3091(8) 0.3055(9) 0.0797(5) 0.087(3) Uani 1 1 d . . .
H26 H 0.3125 0.2346 0.0918 0.105 Uiso 1 1 calc R . .
C27 C 0.2456(8) 0.3332(11) 0.0327(5) 0.091(3) Uani 1 1 d . . .
H27 H 0.2050 0.2819 0.0135 0.109 Uiso 1 1 calc R . .
C28 C 0.2420(8) 0.4353(11) 0.0143(5) 0.099(4) Uani 1 1 d . . .
H28 H 0.1991 0.4541 -0.0179 0.118 Uiso 1 1 calc R . .
C29 C 0.3019(7) 0.5125(9) 0.0431(4) 0.085(3) Uani 1 1 d . . .
H29 H 0.2993 0.5830 0.0305 0.102 Uiso 1 1 calc R . .
C30 C 0.4535(6) 0.7202(7) 0.0739(3) 0.052(2) Uani 1 1 d . . .
C31 C 0.4963(7) 0.7032(8) 0.0270(4) 0.074(3) Uani 1 1 d . . .
H31 H 0.5295 0.6398 0.0236 0.089 Uiso 1 1 calc R . .
C32 C 0.4899(7) 0.7799(9) -0.0148(4) 0.079(3) Uani 1 1 d . . .
H32 H 0.5195 0.7686 -0.0461 0.095 Uiso 1 1 calc R . .
C33 C 0.4402(8) 0.8717(9) -0.0101(5) 0.087(3) Uani 1 1 d . . .
H33 H 0.4345 0.9225 -0.0387 0.104 Uiso 1 1 calc R . .
C34 C 0.3993(10) 0.8897(9) 0.0358(5) 0.113(4) Uani 1 1 d . . .
H34 H 0.3675 0.9539 0.0394 0.135 Uiso 1 1 calc R . .
C35 C 0.4044(8) 0.8126(8) 0.0776(4) 0.086(3) Uani 1 1 d . . .
H35 H 0.3739 0.8244 0.1086 0.103 Uiso 1 1 calc R . .
C36 C 0.3605(7) 0.6704(8) 0.1879(4) 0.064(2) Uani 1 1 d . . .
C37 C 0.3894(8) 0.7573(9) 0.2216(4) 0.089(3) Uani 1 1 d . . .
H37 H 0.4484 0.7894 0.2197 0.107 Uiso 1 1 calc R . .
C38 C 0.3322(12) 0.7979(11) 0.2584(5) 0.124(5) Uani 1 1 d . . .
H38 H 0.3527 0.8555 0.2818 0.149 Uiso 1 1 calc R . .
C39 C 0.2436(13) 0.7500(16) 0.2591(7) 0.144(7) Uani 1 1 d . . .
H39 H 0.2036 0.7774 0.2829 0.173 Uiso 1 1 calc R . .
C40 C 0.2140(11) 0.6652(14) 0.2265(7) 0.158(7) Uani 1 1 d . . .
H40 H 0.1550 0.6329 0.2283 0.190 Uiso 1 1 calc R . .
C41 C 0.2728(8) 0.6266(9) 0.1904(5) 0.107(4) Uani 1 1 d . . .
H41 H 0.2518 0.5689 0.1671 0.128 Uiso 1 1 calc R . .
P P 0.5223(2) 0.0778(2) 0.19322(12) 0.0760(8) Uani 1 1 d . . .
F1 F 0.4646(6) 0.1801(6) 0.1856(5) 0.209(5) Uani 1 1 d . . .
F2 F 0.5784(6) -0.0274(6) 0.2075(5) 0.186(4) Uani 1 1 d . . .
F3 F 0.6150(6) 0.1363(7) 0.1994(7) 0.251(7) Uani 1 1 d . . .
F4 F 0.4278(6) 0.0195(7) 0.1916(6) 0.227(6) Uani 1 1 d . . .
F5 F 0.5252(8) 0.0947(11) 0.2546(4) 0.233(6) Uani 1 1 d . . .
F6 F 0.5175(12) 0.0511(14) 0.1358(4) 0.306(8) Uani 1 1 d . . .
O O 0.3648(11) 0.4399(13) 0.4395(6) 0.232(7) Uani 1 1 d . . .
C42 C 0.3531(12) 0.4937(17) 0.3973(7) 0.140(6) Uani 1 1 d . . .
C43 C 0.3148(18) 0.439(2) 0.3506(9) 0.37(2) Uani 1 1 d . . .
H43A H 0.2881 0.3732 0.3612 0.557 Uiso 1 1 calc R . .
H43B H 0.3640 0.4248 0.3284 0.557 Uiso 1 1 calc R . .
H43C H 0.2649 0.4817 0.3290 0.557 Uiso 1 1 calc R . .
C44 C 0.4003(17) 0.5988(14) 0.3969(9) 0.231(10) Uani 1 1 d . . .
H44A H 0.4221 0.6217 0.4350 0.347 Uiso 1 1 calc R . .
H44B H 0.3553 0.6501 0.3781 0.347 Uiso 1 1 calc R . .
H44C H 0.4543 0.5932 0.3774 0.347 Uiso 1 1 calc R . .

loop_
_atom_site_aniso_label
_atom_site_aniso_U_11
_atom_site_aniso_U_22
_atom_site_aniso_U_33
_atom_site_aniso_U_23
_atom_site_aniso_U_13
_atom_site_aniso_U_12
Ru 0.0596(5) 0.0517(5) 0.0439(4) 0.0069(4) 0.0073(3) -0.0017(4)
Sb 0.0546(4) 0.0518(4) 0.0503(3) 0.0044(3) 0.0145(3) 0.0006(3)
C1 0.088(10) 0.186(17) 0.066(8) 0.045(11) 0.014(7) -0.050(12)
C2 0.24(2) 0.059(9) 0.067(8) 0.024(7) 0.034(12) -0.021(13)
C3 0.111(12) 0.158(16) 0.057(8) 0.058(9) 0.022(7) 0.054(12)
C4 0.108(12) 0.147(15) 0.039(6) 0.010(8) 0.005(6) -0.028(10)
C5 0.137(13) 0.111(12) 0.057(7) 0.022(7) 0.036(8) 0.033(11)
C6 0.056(6) 0.063(6) 0.063(6) -0.003(5) 0.008(5) 0.000(5)
C7 0.072(6) 0.051(6) 0.053(5) 0.013(5) 0.014(5) 0.013(5)
C8 0.045(5) 0.061(7) 0.066(6) 0.001(5) 0.006(4) 0.005(5)
C9 0.063(6) 0.054(6) 0.035(4) 0.006(4) 0.017(4) -0.010(5)
C10 0.069(6) 0.059(7) 0.051(5) -0.011(5) 0.017(4) -0.009(5)
C11 0.076(7) 0.053(6) 0.049(5) -0.008(5) 0.008(5) -0.017(5)
C12 0.110(9) 0.076(8) 0.073(7) 0.017(6) 0.002(6) -0.018(7)
C13 0.163(14) 0.091(10) 0.093(9) 0.038(8) 0.026(10) -0.031(10)
C14 0.140(13) 0.140(15) 0.080(9) -0.002(9) 0.027(9) -0.067(12)
C15 0.099(9) 0.131(12) 0.090(9) -0.028(8) 0.040(7) -0.044(9)
C16 0.081(7) 0.091(8) 0.068(6) -0.015(6) 0.022(5) -0.025(6)
C17 0.081(7) 0.057(7) 0.078(7) 0.007(5) 0.007(6) 0.008(5)
C18 0.079(8) 0.067(7) 0.084(8) 0.000(6) 0.000(6) 0.030(6)
C19 0.068(8) 0.154(13) 0.153(12) -0.057(10) 0.026(8) 0.014(8)
C20 0.084(10) 0.230(19) 0.199(17) -0.072(15) 0.045(11) 0.011(11)
C21 0.171(18) 0.23(2) 0.148(16) -0.051(16) 0.055(15) 0.083(17)
C22 0.166(16) 0.167(17) 0.115(12) -0.061(11) 0.005(13) 0.043(14)
C23 0.132(11) 0.069(8) 0.111(10) -0.017(8) -0.007(9) 0.015(7)
C24 0.052(5) 0.071(7) 0.054(5) -0.003(5) 0.011(4) -0.003(5)
C25 0.075(7) 0.056(7) 0.076(7) 0.009(6) 0.015(5) -0.009(5)
C26 0.093(8) 0.067(8) 0.102(9) -0.008(7) 0.017(7) -0.017(7)
C27 0.090(8) 0.099(10) 0.082(8) -0.014(8) 0.008(7) -0.032(7)
C28 0.097(9) 0.110(10) 0.076(7) 0.009(8) -0.026(6) -0.018(8)
C29 0.063(6) 0.081(8) 0.101(8) 0.020(7) -0.016(6) -0.013(6)
C30 0.056(5) 0.051(6) 0.048(5) 0.005(4) 0.010(4) 0.003(4)
C31 0.096(7) 0.076(7) 0.057(6) 0.010(6) 0.029(5) 0.019(6)
C32 0.090(7) 0.103(9) 0.051(6) 0.017(6) 0.031(5) 0.009(7)
C33 0.127(10) 0.061(8) 0.073(7) 0.018(6) 0.018(7) -0.003(7)
C34 0.180(13) 0.071(8) 0.095(9) 0.039(7) 0.047(9) 0.061(8)
C35 0.118(9) 0.079(8) 0.069(6) 0.017(6) 0.041(6) 0.032(7)
C36 0.075(7) 0.061(7) 0.063(6) 0.010(5) 0.030(5) 0.008(5)
C37 0.108(9) 0.088(9) 0.080(7) -0.001(7) 0.040(7) 0.014(7)
C38 0.170(14) 0.123(12) 0.089(9) -0.009(8) 0.049(10) 0.046(11)
C39 0.157(15) 0.168(17) 0.132(13) 0.006(12) 0.096(12) 0.040(13)
C40 0.140(13) 0.170(17) 0.196(18) 0.005(14) 0.124(13) 0.006(12)
C41 0.093(8) 0.104(9) 0.141(11) -0.003(8) 0.068(8) -0.016(7)
P 0.0762(19) 0.078(2) 0.0728(19) 0.0017(16) 0.0104(14) 0.0079(16)
F1 0.171(8) 0.092(6) 0.329(13) 0.037(7) -0.056(8) 0.041(6)
F2 0.170(8) 0.098(6) 0.289(12) 0.006(7) 0.034(8) 0.042(6)
F3 0.115(7) 0.135(7) 0.52(2) 0.010(10) 0.114(10) -0.030(6)
F4 0.114(7) 0.158(8) 0.412(18) -0.069(10) 0.057(9) -0.033(6)
F5 0.212(10) 0.378(16) 0.106(6) -0.040(8) 0.017(6) 0.105(11)
F6 0.372(19) 0.47(2) 0.085(6) -0.018(10) 0.070(9) 0.041(18)
O 0.281(17) 0.260(17) 0.171(12) 0.033(12) 0.081(13) -0.022(13)
C42 0.157(14) 0.174(18) 0.098(11) 0.021(12) 0.052(11) -0.015(12)
C43 0.38(4) 0.56(5) 0.17(2) -0.13(3) 0.02(2) -0.27(4)
C44 0.32(3) 0.124(15) 0.25(2) 0.031(16) 0.06(2) 0.004(18)

loop_
_geom_bond_atom_site_label_1
_geom_bond_atom_site_label_2
_geom_bond_distance
_geom_bond_site_symmetry_2
_geom_bond_publ_flag
Ru C9 2.086(8) . ?
Ru C8 2.164(8) . ?
Ru C5 2.165(10) . ?
Ru C7 2.184(8) . ?
Ru C1 2.187(10) . ?
Ru C3 2.203(10) . ?
Ru C4 2.208(10) . ?
Ru C6 2.232(8) . ?
Ru C2 2.236(11) . ?
Ru Sb 2.5753(12) . ?
Sb C30 2.123(8) . ?
Sb C36 2.127(9) . ?
Sb C24 2.142(9) . ?
C1 C2 1.337(18) . ?
C1 C5 1.403(17) . ?
C1 H1 0.9300 . ?
C2 C3 1.349(18) . ?
C2 H2 0.9300 . ?
C3 C4 1.368(17) . ?
C3 H3 0.9300 . ?
C4 C5 1.326(15) . ?
C4 H4 0.9300 . ?
C5 H5 0.9300 . ?
C6 C7 1.398(11) . ?
C6 H6A 0.9700 . ?
C6 H6B 0.9700 . ?
C7 C8 1.436(11) . ?
C7 C17 1.516(11) . ?
C8 C9 1.407(11) . ?
C8 H8 0.9800 . ?
C9 C10 1.301(10) . ?
C10 C11 1.479(11) . ?
C10 H10 0.9300 . ?
C11 C12 1.369(12) . ?
C11 C16 1.393(12) . ?
C12 C13 1.390(15) . ?
C12 H12 0.9300 . ?
C13 C14 1.340(17) . ?
C13 H13 0.9300 . ?
C14 C15 1.381(16) . ?
C14 H14 0.9300 . ?
C15 C16 1.388(13) . ?
C15 H15 0.9300 . ?
C16 H16 0.9300 . ?
C17 C18 1.514(13) . ?
C17 H17A 0.9700 . ?
C17 H17B 0.9700 . ?
C18 C23 1.364(14) . ?
C18 C19 1.390(15) . ?
C19 C20 1.379(18) . ?
C19 H19 0.9300 . ?
C20 C21 1.40(2) . ?
C20 H20 0.9300 . ?
C21 C22 1.36(2) . ?
C21 H21 0.9300 . ?
C22 C23 1.380(18) . ?
C22 H22 0.9300 . ?
C23 H23 0.9300 . ?
C24 C25 1.362(11) . ?
C24 C29 1.367(12) . ?
C25 C26 1.372(12) . ?
C25 H25 0.9300 . ?
C26 C27 1.364(13) . ?
C26 H26 0.9300 . ?
C27 C28 1.348(14) . ?
C27 H27 0.9300 . ?
C28 C29 1.388(13) . ?
C28 H28 0.9300 . ?
C29 H29 0.9300 . ?
C30 C35 1.355(11) . ?
C30 C31 1.381(11) . ?
C31 C32 1.381(12) . ?
C31 H31 0.9300 . ?
C32 C33 1.358(13) . ?
C32 H32 0.9300 . ?
C33 C34 1.346(14) . ?
C33 H33 0.9300 . ?
C34 C35 1.387(13) . ?
C34 H34 0.9300 . ?
C35 H35 0.9300 . ?
C36 C41 1.361(13) . ?
C36 C37 1.375(13) . ?
C37 C38 1.387(14) . ?
C37 H37 0.9300 . ?
C38 C39 1.387(19) . ?
C38 H38 0.9300 . ?
C39 C40 1.343(19) . ?
C39 H39 0.9300 . ?
C40 C41 1.383(16) . ?
C40 H40 0.9300 . ?
C41 H41 0.9300 . ?
P F6 1.412(10) . ?
P F3 1.482(8) . ?
P F5 1.484(9) . ?
P F1 1.509(8) . ?
P F4 1.513(9) . ?
P F2 1.542(8) . ?
O C42 1.206(16) . ?
C42 C43 1.35(2) . ?
C42 C44 1.47(2) . ?
C43 H43A 0.9600 . ?
C43 H43B 0.9600 . ?
C43 H43C 0.9600 . ?
C44 H44A 0.9600 . ?
C44 H44B 0.9600 . ?
C44 H44C 0.9600 . ?
